data_1552701
loop_
_publ_author_name
'Shi, Xiao-Shan'
'Meng, Ling-Hong'
'Li, Xiao-Ming'
'Li, Xin'
'Wang, Dun-Jia'
'Li, Hong-Lei'
'Zhou, Xing-Wang'
'Wang, Bin-Gui'

_publ_section_title
;
 Trichocadinins B-G: Antimicrobial Cadinane Sesquiterpenes from
 <i>Trichoderma virens</i> QA-8, an Endophytic Fungus Obtained from the
 Medicinal Plant <i>Artemisia argyi</i>.
;
_journal_issue 9
_journal_name_full 'Journal of natural products'
_journal_page_first 2470
_journal_page_last 2476
_journal_paper_doi 10.1021/acs.jnatprod.9b00139
_journal_volume 82
_journal_year 2019
_chemical_absolute_configuration R/S
_chemical_formula_sum 'C15 H22 O2'
_chemical_formula_weight 234.33
_space_group_IT_number 4
_space_group_name_Hall 'P 2yb'
_space_group_name_H-M_alt 'P 1 21 1'
_symmetry_cell_setting monoclinic
_symmetry_space_group_name_H-M 'P 1 21 1'
_atom_sites_solution_hydrogens geom
_atom_sites_solution_primary direct
_atom_sites_solution_secondary difmap
_audit_creation_method SHELXL-97
_cell_angle_alpha 90.00
_cell_angle_beta 95.710(3)
_cell_angle_gamma 90.00
_cell_formula_units_Z 4
_cell_length_a 5.3671(4)
_cell_length_b 16.4292(16)
_cell_length_c 15.9007(13)
_cell_measurement_reflns_used 711
_cell_measurement_temperature 293(2)
_cell_measurement_theta_max 67.3210
_cell_measurement_theta_min 6.2070
_cell_volume 1395.1(2)
_computing_cell_refinement 'Bruker FRAMBO'
_computing_data_collection 'Bruker FRAMBO'
_computing_data_reduction 'Bruker SAINT'
_computing_molecular_graphics 'Bruker SHELXTL'
_computing_publication_material 'Bruker SHELXTL'
_computing_structure_refinement 'SHELXL-97 (Sheldrick, 1997)'
_computing_structure_solution 'SHELXS-97 (Sheldrick, 1990)'
_diffrn_ambient_temperature 293(2)
_diffrn_detector 'CCD plate'
_diffrn_detector_area_resol_mean 8.1281
_diffrn_detector_type Eos
_diffrn_measured_fraction_theta_full 0.999
_diffrn_measured_fraction_theta_max 0.999
_diffrn_measurement_device_type 'Xcalibur, Eos, Gemini'
_diffrn_radiation_monochromator graphite
_diffrn_radiation_source 'fine-focus sealed tube'
_diffrn_radiation_type CuK\a
_diffrn_radiation_wavelength 1.54178
_diffrn_reflns_av_R_equivalents 0.0315
_diffrn_reflns_av_sigmaI/netI 0.0644
_diffrn_reflns_limit_h_max 6
_diffrn_reflns_limit_h_min -4
_diffrn_reflns_limit_k_max 17
_diffrn_reflns_limit_k_min -19
_diffrn_reflns_limit_l_max 18
_diffrn_reflns_limit_l_min -18
_diffrn_reflns_number 4856
_diffrn_reflns_theta_full 66.05
_diffrn_reflns_theta_max 66.05
_diffrn_reflns_theta_min 3.88
_exptl_absorpt_coefficient_mu 0.565
_exptl_absorpt_correction_T_max 0.9457
_exptl_absorpt_correction_T_min 0.8055
_exptl_absorpt_correction_type multi-scan
_exptl_absorpt_process_details sadabs
_exptl_crystal_colour colourless
_exptl_crystal_density_diffrn 1.116
_exptl_crystal_density_method 'not measured'
_exptl_crystal_description prism
_exptl_crystal_F_000 512
_exptl_crystal_size_max 0.40
_exptl_crystal_size_mid 0.13
_exptl_crystal_size_min 0.10
_refine_diff_density_max 0.126
_refine_diff_density_min -0.119
_refine_diff_density_rms 0.031
_refine_ls_abs_structure_details 'Flack H D (1983), Acta Cryst. A39, 876-881'
_refine_ls_abs_structure_Flack 0.2(4)
_refine_ls_extinction_coef 0.0064(5)
_refine_ls_extinction_expression Fc^*^=kFc[1+0.001xFc^2^\l^3^/sin(2\q)]^-1/4^
_refine_ls_extinction_method SHELXL
_refine_ls_goodness_of_fit_ref 1.016
_refine_ls_hydrogen_treatment mixed
_refine_ls_matrix_type full
_refine_ls_number_parameters 312
_refine_ls_number_reflns 3678
_refine_ls_number_restraints 1
_refine_ls_restrained_S_all 1.016
_refine_ls_R_factor_all 0.0996
_refine_ls_R_factor_gt 0.0559
_refine_ls_shift/su_max 0.000
_refine_ls_shift/su_mean 0.000
_refine_ls_structure_factor_coef Fsqd
_refine_ls_weighting_details 'calc w=1/[\s^2^(Fo^2^)+(0.0340P)^2^+0.0000P] where P=(Fo^2^+2Fc^2^)/3'
_refine_ls_weighting_scheme calc
_refine_ls_wR_factor_gt 0.0990
_refine_ls_wR_factor_ref 0.1214
_reflns_number_gt 2130
_reflns_number_total 3678
_reflns_threshold_expression >2sigma(I)
_cod_data_source_file np9b00139_si_003.cif
_cod_data_source_block 171214c
_cod_depositor_comments
;
The following automatic conversions were performed:

data item '_symmetry_cell_setting' value 'Monoclinic' was changed to
'monoclinic' in accordance with the
/home/data/users/saulius/crontab/automatic-downloads/current/ACS/lib/dictionaries/cif_core.dic
dictionary named 'cif_core.dic' version 2.4.2 last updated on
2011-04-26.

Automatic conversion script
Id: cif_fix_values 6909 2019-04-08 15:41:33Z antanas 
;
_cod_original_sg_symbol_H-M P2(1)
_cod_database_code 1552701

loop_
_symmetry_equiv_pos_as_xyz
'x, y, z'
'-x, y+1/2, -z'

loop_
_atom_site_label
_atom_site_type_symbol
_atom_site_fract_x
_atom_site_fract_y
_atom_site_fract_z
_atom_site_U_iso_or_equiv
_atom_site_adp_type
_atom_site_occupancy
_atom_site_symmetry_multiplicity
_atom_site_calc_flag
_atom_site_refinement_flags
O1 O 0.3350(6) 0.5746(2) 0.2268(2) 0.0811(10) Uani 1 1 d .
O2 O 0.2308(7) 0.6691(2) 0.1295(2) 0.0972(13) Uani 1 1 d .
H2 H 0.1405 0.6834 0.1655 0.146 Uiso 1 1 calc R
O3 O 0.9886(6) 0.6332(2) 0.3220(2) 0.0869(11) Uani 1 1 d .
H3 H 1.0765 0.6153 0.2869 0.130 Uiso 1 1 calc R
O4 O 0.8878(7) 0.7211(2) 0.2186(2) 0.0933(12) Uani 1 1 d .
C1 C 0.3591(9) 0.6075(3) 0.1562(3) 0.0660(12) Uani 1 1 d .
C2 C 0.6611(8) 0.5086(3) 0.1170(3) 0.0597(12) Uani 1 1 d .
H2A H 0.6497 0.4857 0.1700 0.072 Uiso 1 1 calc R
C3 C 0.5305(8) 0.5755(3) 0.0983(3) 0.0600(11) Uani 1 1 d .
C4 C 0.5454(9) 0.6212(3) 0.0176(3) 0.0802(16) Uani 1 1 d .
H4A H 0.5772 0.6782 0.0304 0.096 Uiso 1 1 calc R
H4B H 0.3856 0.6174 -0.0165 0.096 Uiso 1 1 calc R
C5 C 0.7513(9) 0.5886(3) -0.0333(3) 0.0785(15) Uani 1 1 d .
H5A H 0.7215 0.6074 -0.0913 0.094 Uiso 1 1 calc R
H5B H 0.9120 0.6098 -0.0097 0.094 Uiso 1 1 calc R
C6 C 0.7582(9) 0.4969(3) -0.0320(3) 0.0677(13) Uani 1 1 d .
H6 H 0.5882 0.4779 -0.0499 0.081 Uiso 1 1 calc R
C7 C 0.8255(8) 0.4668(3) 0.0600(3) 0.0581(11) Uani 1 1 d .
H7 H 0.9984 0.4834 0.0773 0.070 Uiso 1 1 calc R
C8 C 0.8155(7) 0.3722(3) 0.0644(3) 0.0578(12) Uani 1 1 d .
H8 H 0.6458 0.3563 0.0420 0.069 Uiso 1 1 calc R
C9 C 0.9915(9) 0.3370(3) 0.0047(3) 0.0787(15) Uani 1 1 d .
H9A H 0.9794 0.2781 0.0053 0.094 Uiso 1 1 calc R
H9B H 1.1622 0.3517 0.0246 0.094 Uiso 1 1 calc R
C10 C 0.9330(12) 0.3673(4) -0.0861(3) 0.1006(19) Uani 1 1 d .
H10A H 1.0586 0.3469 -0.1206 0.121 Uiso 1 1 calc R
H10B H 0.7715 0.3463 -0.1091 0.121 Uiso 1 1 calc R
C11 C 0.9289(10) 0.4583(4) -0.0898(3) 0.0779(15) Uani 1 1 d .
C12 C 1.0640(10) 0.4982(4) -0.1426(3) 0.0944(18) Uani 1 1 d .
H12A H 1.1617 0.4694 -0.1775 0.113 Uiso 1 1 calc R
H12B H 1.0605 0.5547 -0.1444 0.113 Uiso 1 1 calc R
C13 C 0.8571(8) 0.3376(3) 0.1547(3) 0.0630(12) Uani 1 1 d .
H13 H 0.7306 0.3621 0.1872 0.076 Uiso 1 1 calc R
C14 C 0.8157(10) 0.2454(3) 0.1551(3) 0.0882(16) Uani 1 1 d .
H14A H 0.9443 0.2190 0.1273 0.132 Uiso 1 1 calc R
H14B H 0.6550 0.2329 0.1260 0.132 Uiso 1 1 calc R
H14C H 0.8217 0.2264 0.2124 0.132 Uiso 1 1 calc R
C15 C 1.1119(9) 0.3582(4) 0.2001(3) 0.103(2) Uani 1 1 d .
H15A H 1.1257 0.3351 0.2558 0.154 Uiso 1 1 calc R
H15B H 1.1300 0.4162 0.2041 0.154 Uiso 1 1 calc R
H15C H 1.2409 0.3363 0.1690 0.154 Uiso 1 1 calc R
C16 C 0.8654(9) 0.6949(3) 0.2912(3) 0.0685(13) Uani 1 1 d .
C17 C 0.6384(7) 0.7064(3) 0.4156(3) 0.0630(12) Uani 1 1 d .
H17 H 0.7033 0.6555 0.4314 0.076 Uiso 1 1 calc R
C18 C 0.6923(8) 0.7376(3) 0.3427(3) 0.0640(12) Uani 1 1 d .
C19 C 0.5875(9) 0.8166(3) 0.3072(3) 0.0824(16) Uani 1 1 d .
H19A H 0.5094 0.8075 0.2503 0.099 Uiso 1 1 calc R
H19B H 0.7231 0.8552 0.3039 0.099 Uiso 1 1 calc R
C20 C 0.3946(8) 0.8528(3) 0.3612(3) 0.0751(14) Uani 1 1 d .
H20A H 0.3766 0.9105 0.3493 0.090 Uiso 1 1 calc R
H20B H 0.2335 0.8272 0.3462 0.090 Uiso 1 1 calc R
C21 C 0.4697(7) 0.8409(3) 0.4544(3) 0.0604(12) Uani 1 1 d .
H21 H 0.6415 0.8612 0.4657 0.072 Uiso 1 1 calc R
C22 C 0.4775(8) 0.7490(3) 0.4740(3) 0.0584(12) Uani 1 1 d .
H22 H 0.3067 0.7282 0.4615 0.070 Uiso 1 1 calc R
C23 C 0.5575(7) 0.7312(3) 0.5681(2) 0.0572(11) Uani 1 1 d .
H23 H 0.7278 0.7525 0.5801 0.069 Uiso 1 1 calc R
C24 C 0.3911(9) 0.7798(3) 0.6237(3) 0.0732(14) Uani 1 1 d .
H24A H 0.2206 0.7597 0.6147 0.088 Uiso 1 1 calc R
H24B H 0.4502 0.7715 0.6828 0.088 Uiso 1 1 calc R
C25 C 0.3936(10) 0.8702(3) 0.6039(3) 0.0847(16) Uani 1 1 d .
H25A H 0.2818 0.8984 0.6384 0.102 Uiso 1 1 calc R
H25B H 0.5611 0.8915 0.6180 0.102 Uiso 1 1 calc R
C26 C 0.3138(8) 0.8863(3) 0.5126(3) 0.0690(13) Uani 1 1 d .
C27 C 0.1294(9) 0.9362(3) 0.4877(4) 0.0951(18) Uani 1 1 d .
H27A H 0.0433 0.9630 0.5274 0.114 Uiso 1 1 calc R
H27B H 0.0851 0.9447 0.4303 0.114 Uiso 1 1 calc R
C28 C 0.5696(8) 0.6399(3) 0.5905(3) 0.0660(13) Uani 1 1 d .
H28 H 0.6914 0.6153 0.5562 0.079 Uiso 1 1 calc R
C29 C 0.6669(10) 0.6249(4) 0.6830(3) 0.0927(18) Uani 1 1 d .
H29A H 0.8176 0.6556 0.6968 0.139 Uiso 1 1 calc R
H29B H 0.7014 0.5680 0.6914 0.139 Uiso 1 1 calc R
H29C H 0.5426 0.6417 0.7189 0.139 Uiso 1 1 calc R
C30 C 0.3222(9) 0.5951(4) 0.5685(4) 0.110(2) Uani 1 1 d .
H30A H 0.3417 0.5390 0.5846 0.166 Uiso 1 1 calc R
H30B H 0.2753 0.5988 0.5088 0.166 Uiso 1 1 calc R
H30C H 0.1944 0.6195 0.5984 0.166 Uiso 1 1 calc R

loop_
_atom_site_aniso_label
_atom_site_aniso_U_11
_atom_site_aniso_U_22
_atom_site_aniso_U_33
_atom_site_aniso_U_23
_atom_site_aniso_U_13
_atom_site_aniso_U_12
O1 0.108(3) 0.074(2) 0.0643(19) 0.0075(19) 0.0250(18) 0.025(2)
O2 0.112(3) 0.087(3) 0.099(3) 0.014(2) 0.038(2) 0.039(2)
O3 0.096(2) 0.090(3) 0.078(2) 0.000(2) 0.0263(18) 0.029(2)
O4 0.119(3) 0.092(3) 0.074(2) 0.016(2) 0.033(2) 0.025(2)
C1 0.072(3) 0.051(3) 0.075(3) -0.004(3) 0.005(2) 0.007(3)
C2 0.064(3) 0.063(3) 0.053(3) 0.001(2) 0.008(2) 0.003(2)
C3 0.064(2) 0.057(3) 0.059(3) -0.004(2) 0.010(2) 0.006(2)
C4 0.080(3) 0.074(4) 0.090(4) 0.017(3) 0.025(3) 0.014(3)
C5 0.089(3) 0.080(4) 0.068(3) 0.013(3) 0.020(3) 0.006(3)
C6 0.083(3) 0.062(3) 0.061(3) -0.003(3) 0.020(3) 0.001(3)
C7 0.059(3) 0.055(3) 0.061(3) -0.005(2) 0.009(2) 0.002(2)
C8 0.057(2) 0.060(3) 0.057(3) -0.008(2) 0.008(2) 0.000(2)
C9 0.103(3) 0.064(4) 0.074(3) -0.008(3) 0.032(3) 0.014(3)
C10 0.144(5) 0.083(5) 0.081(4) -0.013(4) 0.041(3) 0.009(4)
C11 0.098(4) 0.070(4) 0.068(3) 0.001(3) 0.020(3) 0.004(3)
C12 0.110(4) 0.099(5) 0.080(4) 0.000(3) 0.037(3) 0.006(4)
C13 0.065(3) 0.059(3) 0.066(3) -0.006(3) 0.009(2) 0.005(2)
C14 0.114(4) 0.064(4) 0.089(4) 0.006(3) 0.025(3) 0.004(3)
C15 0.082(3) 0.114(5) 0.105(4) 0.017(4) -0.022(3) -0.002(3)
C16 0.071(3) 0.062(4) 0.073(3) 0.003(3) 0.008(3) 0.006(3)
C17 0.060(3) 0.061(3) 0.069(3) -0.002(3) 0.008(2) 0.002(2)
C18 0.067(3) 0.058(3) 0.068(3) -0.001(3) 0.012(2) 0.011(2)
C19 0.089(3) 0.087(4) 0.073(3) 0.013(3) 0.013(3) 0.020(3)
C20 0.068(3) 0.073(4) 0.085(3) 0.004(3) 0.010(2) 0.015(3)
C21 0.044(2) 0.058(3) 0.079(3) 0.001(3) 0.003(2) 0.004(2)
C22 0.046(2) 0.063(3) 0.067(3) -0.001(3) 0.0075(19) 0.001(2)
C23 0.047(2) 0.065(3) 0.061(3) -0.007(3) 0.0078(19) 0.000(2)
C24 0.069(3) 0.077(4) 0.076(3) -0.009(3) 0.016(2) 0.004(3)
C25 0.089(3) 0.080(4) 0.088(4) -0.015(3) 0.020(3) 0.015(3)
C26 0.052(2) 0.060(3) 0.097(4) -0.007(3) 0.013(2) 0.008(2)
C27 0.075(3) 0.088(5) 0.125(4) -0.009(4) 0.026(3) 0.016(3)
C28 0.064(3) 0.062(3) 0.072(3) 0.005(3) 0.006(2) -0.004(3)
C29 0.121(4) 0.084(4) 0.071(3) 0.008(3) -0.001(3) 0.014(4)
C30 0.087(4) 0.079(4) 0.160(6) 0.012(4) -0.011(4) -0.030(3)

loop_
_atom_type_symbol
_atom_type_description
_atom_type_scat_dispersion_real
_atom_type_scat_dispersion_imag
_atom_type_scat_source
C C 0.0181 0.0091 'International Tables Vol C Tables 4.2.6.8 and 6.1.1.4'
H H 0.0000 0.0000 'International Tables Vol C Tables 4.2.6.8 and 6.1.1.4'
O O 0.0492 0.0322 'International Tables Vol C Tables 4.2.6.8 and 6.1.1.4'

loop_
_geom_angle_atom_site_label_1
_geom_angle_atom_site_label_2
_geom_angle_atom_site_label_3
_geom_angle
C1 O2 H2 109.5
C16 O3 H3 109.5
O1 C1 O2 122.4(5)
O1 C1 C3 122.1(5)
O2 C1 C3 115.5(5)
C3 C2 C7 125.3(4)
C3 C2 H2A 117.4
C7 C2 H2A 117.4
C2 C3 C1 120.7(4)
C2 C3 C4 122.6(4)
C1 C3 C4 116.7(4)
C3 C4 C5 112.4(4)
C3 C4 H4A 109.1
C5 C4 H4A 109.1
C3 C4 H4B 109.1
C5 C4 H4B 109.1
H4A C4 H4B 107.8
C6 C5 C4 111.1(4)
C6 C5 H5A 109.4
C4 C5 H5A 109.4
C6 C5 H5B 109.4
C4 C5 H5B 109.4
H5A C5 H5B 108.0
C11 C6 C5 115.5(4)
C11 C6 C7 110.0(4)
C5 C6 C7 109.6(4)
C11 C6 H6 107.1
C5 C6 H6 107.1
C7 C6 H6 107.1
C2 C7 C6 109.2(4)
C2 C7 C8 114.0(4)
C6 C7 C8 110.9(4)
C2 C7 H7 107.5
C6 C7 H7 107.5
C8 C7 H7 107.5
C9 C8 C13 113.7(4)
C9 C8 C7 109.0(4)
C13 C8 C7 114.1(4)
C9 C8 H8 106.5
C13 C8 H8 106.5
C7 C8 H8 106.5
C8 C9 C10 112.6(4)
C8 C9 H9A 109.1
C10 C9 H9A 109.1
C8 C9 H9B 109.1
C10 C9 H9B 109.1
H9A C9 H9B 107.8
C11 C10 C9 111.2(5)
C11 C10 H10A 109.4
C9 C10 H10A 109.4
C11 C10 H10B 109.4
C9 C10 H10B 109.4
H10A C10 H10B 108.0
C12 C11 C10 120.5(5)
C12 C11 C6 125.5(5)
C10 C11 C6 114.0(5)
C11 C12 H12A 120.0
C11 C12 H12B 120.0
H12A C12 H12B 120.0
C15 C13 C14 110.0(4)
C15 C13 C8 113.6(4)
C14 C13 C8 111.2(4)
C15 C13 H13 107.2
C14 C13 H13 107.2
C8 C13 H13 107.2
C13 C14 H14A 109.5
C13 C14 H14B 109.5
H14A C14 H14B 109.5
C13 C14 H14C 109.5
H14A C14 H14C 109.5
H14B C14 H14C 109.5
C13 C15 H15A 109.5
C13 C15 H15B 109.5
H15A C15 H15B 109.5
C13 C15 H15C 109.5
H15A C15 H15C 109.5
H15B C15 H15C 109.5
O4 C16 O3 122.2(5)
O4 C16 C18 118.2(5)
O3 C16 C18 119.6(4)
C18 C17 C22 123.3(5)
C18 C17 H17 118.4
C22 C17 H17 118.4
C17 C18 C16 120.4(5)
C17 C18 C19 123.9(4)
C16 C18 C19 115.8(4)
C18 C19 C20 111.9(4)
C18 C19 H19A 109.2
C20 C19 H19A 109.2
C18 C19 H19B 109.2
C20 C19 H19B 109.2
H19A C19 H19B 107.9
C21 C20 C19 111.8(4)
C21 C20 H20A 109.3
C19 C20 H20A 109.3
C21 C20 H20B 109.3
C19 C20 H20B 109.3
H20A C20 H20B 107.9
C26 C21 C20 115.4(4)
C26 C21 C22 111.5(4)
C20 C21 C22 108.9(4)
C26 C21 H21 106.9
C20 C21 H21 106.9
C22 C21 H21 106.9
C17 C22 C21 109.7(4)
C17 C22 C23 112.9(4)
C21 C22 C23 112.4(4)
C17 C22 H22 107.2
C21 C22 H22 107.2
C23 C22 H22 107.2
C24 C23 C28 112.6(4)
C24 C23 C22 109.7(4)
C28 C23 C22 114.2(4)
C24 C23 H23 106.6
C28 C23 H23 106.6
C22 C23 H23 106.6
C25 C24 C23 111.7(4)
C25 C24 H24A 109.3
C23 C24 H24A 109.3
C25 C24 H24B 109.3
C23 C24 H24B 109.3
H24A C24 H24B 107.9
C26 C25 C24 111.5(5)
C26 C25 H25A 109.3
C24 C25 H25A 109.3
C26 C25 H25B 109.3
C24 C25 H25B 109.3
H25A C25 H25B 108.0
C27 C26 C25 122.5(5)
C27 C26 C21 124.8(5)
C25 C26 C21 112.7(4)
C26 C27 H27A 120.0
C26 C27 H27B 120.0
H27A C27 H27B 120.0
C30 C28 C29 110.4(4)
C30 C28 C23 113.6(4)
C29 C28 C23 112.5(4)
C30 C28 H28 106.7
C29 C28 H28 106.7
C23 C28 H28 106.7
C28 C29 H29A 109.5
C28 C29 H29B 109.5
H29A C29 H29B 109.5
C28 C29 H29C 109.5
H29A C29 H29C 109.5
H29B C29 H29C 109.5
C28 C30 H30A 109.5
C28 C30 H30B 109.5
H30A C30 H30B 109.5
C28 C30 H30C 109.5
H30A C30 H30C 109.5
H30B C30 H30C 109.5

loop_
_geom_bond_atom_site_label_1
_geom_bond_atom_site_label_2
_geom_bond_distance
O1 C1 1.264(5)
O2 C1 1.272(5)
O2 H2 0.8200
O3 C16 1.281(5)
O3 H3 0.8200
O4 C16 1.249(5)
C1 C3 1.462(6)
C2 C3 1.321(6)
C2 C7 1.495(5)
C2 H2A 0.9300
C3 C4 1.496(6)
C4 C5 1.529(6)
C4 H4A 0.9700
C4 H4B 0.9700
C5 C6 1.507(6)
C5 H5A 0.9700
C5 H5B 0.9700
C6 C11 1.501(6)
C6 C7 1.552(5)
C6 H6 0.9800
C7 C8 1.557(6)
C7 H7 0.9800
C8 C9 1.519(5)
C8 C13 1.540(5)
C8 H8 0.9800
C9 C10 1.530(6)
C9 H9A 0.9700
C9 H9B 0.9700
C10 C11 1.497(7)
C10 H10A 0.9700
C10 H10B 0.9700
C11 C12 1.335(6)
C12 H12A 0.9300
C12 H12B 0.9300
C13 C15 1.519(5)
C13 C14 1.531(6)
C13 H13 0.9800
C14 H14A 0.9600
C14 H14B 0.9600
C14 H14C 0.9600
C15 H15A 0.9600
C15 H15B 0.9600
C15 H15C 0.9600
C16 C18 1.476(6)
C17 C18 1.326(6)
C17 C22 1.503(6)
C17 H17 0.9300
C18 C19 1.502(6)
C19 C20 1.530(6)
C19 H19A 0.9700
C19 H19B 0.9700
C20 C21 1.509(5)
C20 H20A 0.9700
C20 H20B 0.9700
C21 C26 1.505(6)
C21 C22 1.542(6)
C21 H21 0.9800
C22 C23 1.542(5)
C22 H22 0.9800
C23 C24 1.541(5)
C23 C28 1.542(6)
C23 H23 0.9800
C24 C25 1.518(7)
C24 H24A 0.9700
C24 H24B 0.9700
C25 C26 1.496(6)
C25 H25A 0.9700
C25 H25B 0.9700
C26 C27 1.315(6)
C27 H27A 0.9300
C27 H27B 0.9300
C28 C30 1.528(6)
C28 C29 1.530(6)
C28 H28 0.9800
C29 H29A 0.9600
C29 H29B 0.9600
C29 H29C 0.9600
C30 H30A 0.9600
C30 H30B 0.9600
C30 H30C 0.9600

loop_
_geom_torsion_atom_site_label_1
_geom_torsion_atom_site_label_2
_geom_torsion_atom_site_label_3
_geom_torsion_atom_site_label_4
_geom_torsion
C7 C2 C3 C1 174.9(4)
C7 C2 C3 C4 -4.1(7)
O1 C1 C3 C2 2.3(7)
O2 C1 C3 C2 -175.6(4)
O1 C1 C3 C4 -178.7(4)
O2 C1 C3 C4 3.4(6)
C2 C3 C4 C5 -7.8(7)
C1 C3 C4 C5 173.3(4)
C3 C4 C5 C6 41.3(6)
C4 C5 C6 C11 171.8(4)
C4 C5 C6 C7 -63.3(5)
C3 C2 C7 C6 -17.2(6)
C3 C2 C7 C8 -141.8(5)
C11 C6 C7 C2 177.6(4)
C5 C6 C7 C2 49.6(5)
C11 C6 C7 C8 -56.0(5)
C5 C6 C7 C8 175.9(4)
C2 C7 C8 C9 -179.4(3)
C6 C7 C8 C9 56.9(5)
C2 C7 C8 C13 -51.2(5)
C6 C7 C8 C13 -174.9(3)
C13 C8 C9 C10 175.5(4)
C7 C8 C9 C10 -56.0(5)
C8 C9 C10 C11 54.2(7)
C9 C10 C11 C12 128.2(6)
C9 C10 C11 C6 -53.5(7)
C5 C6 C11 C12 -2.3(8)
C7 C6 C11 C12 -127.0(6)
C5 C6 C11 C10 179.4(5)
C7 C6 C11 C10 54.7(6)
C9 C8 C13 C15 64.2(6)
C7 C8 C13 C15 -61.6(5)
C9 C8 C13 C14 -60.6(5)
C7 C8 C13 C14 173.6(4)
C22 C17 C18 C16 175.9(4)
C22 C17 C18 C19 -3.9(7)
O4 C16 C18 C17 171.5(5)
O3 C16 C18 C17 -9.1(7)
O4 C16 C18 C19 -8.7(7)
O3 C16 C18 C19 170.7(5)
C17 C18 C19 C20 -4.9(7)
C16 C18 C19 C20 175.4(4)
C18 C19 C20 C21 38.6(6)
C19 C20 C21 C26 170.4(4)
C19 C20 C21 C22 -63.3(5)
C18 C17 C22 C21 -20.5(6)
C18 C17 C22 C23 -146.7(4)
C26 C21 C22 C17 -179.0(3)
C20 C21 C22 C17 52.5(4)
C26 C21 C22 C23 -52.5(5)
C20 C21 C22 C23 179.0(3)
C17 C22 C23 C24 177.6(4)
C21 C22 C23 C24 52.8(5)
C17 C22 C23 C28 -54.8(5)
C21 C22 C23 C28 -179.6(4)
C28 C23 C24 C25 176.8(4)
C22 C23 C24 C25 -54.8(5)
C23 C24 C25 C26 56.6(6)
C24 C25 C26 C27 125.3(5)
C24 C25 C26 C21 -55.9(6)
C20 C21 C26 C27 -2.7(7)
C22 C21 C26 C27 -127.6(5)
C20 C21 C26 C25 178.5(4)
C22 C21 C26 C25 53.5(5)
C24 C23 C28 C30 68.3(5)
C22 C23 C28 C30 -57.7(5)
C24 C23 C28 C29 -57.9(5)
C22 C23 C28 C29 176.1(4)
